data_7102248
loop_
_publ_author_name
'Mahata, Partha'
'Sundaresan, A'
'Natarajan, Srinivasan'

_publ_section_title
;
 The role of temperature on the structure and dimensionality of MOFs:
 an illustrative study of the formation of manganese oxy-bis(benzoate)
 structures.
;
_journal_issue 43
_journal_name_full 'Chemical communications (Cambridge, England)'
_journal_page_first 4471
_journal_page_last 4473
_journal_paper_doi 10.1039/b708060c
_journal_year 2007
_chemical_formula_sum 'C14 H10 Mn2 N0 O7'
_chemical_formula_weight 400.1
_chemical_name_common 'Manganese carboxylate'
_chemical_name_systematic
;
?
;
_space_group_IT_number 60
_symmetry_cell_setting orthorhombic
_symmetry_space_group_name_Hall '-P 2a 2n'
_symmetry_space_group_name_H-M 'P n c a'
_atom_sites_solution_hydrogens geom
_atom_sites_solution_primary direct
_atom_sites_solution_secondary difmap
_cell_angle_alpha 90.00
_cell_angle_beta 90.00
_cell_angle_gamma 90.00
_cell_formula_units_Z 4
_cell_length_a 29.135(8)
_cell_length_b 7.461(2)
_cell_length_c 6.1111(17)
_cell_measurement_reflns_used 1582
_cell_measurement_temperature 293(2)
_cell_measurement_theta_max 27.97
_cell_measurement_theta_min 2.80
_cell_volume 1328.4(6)
_computing_cell_refinement 'SAINT (Bruker, 2000)'
_computing_data_collection 'SMART (Bruker, 2000)'
_computing_data_reduction SAINT
_computing_molecular_graphics 'Ortep-3 for Windows (Farrugia, 1999) and CAMERON (Watkin et al., 1993)'
_computing_publication_material 'PLATON (Spek, 2003)'
_computing_structure_refinement 'SHELXL-97 (Sheldrick, 1997)'
_computing_structure_solution 'SIR92 (Altomare et al., 1993)'
_diffrn_ambient_temperature 293(2)
_diffrn_measured_fraction_theta_full 0.992
_diffrn_measured_fraction_theta_max 0.992
_diffrn_measurement_device_type 'Bruker SMART CCD area dtector'
_diffrn_measurement_method '\f and \w scans'
_diffrn_radiation_monochromator graphite
_diffrn_radiation_source 'fine-focus sealed tube'
_diffrn_radiation_type MoK\a
_diffrn_radiation_wavelength 0.71073
_diffrn_reflns_av_R_equivalents 0.0687
_diffrn_reflns_av_sigmaI/netI 0.0493
_diffrn_reflns_limit_h_max 35
_diffrn_reflns_limit_h_min -38
_diffrn_reflns_limit_k_max 9
_diffrn_reflns_limit_k_min -9
_diffrn_reflns_limit_l_max 8
_diffrn_reflns_limit_l_min -8
_diffrn_reflns_number 10371
_diffrn_reflns_theta_full 27.97
_diffrn_reflns_theta_max 27.97
_diffrn_reflns_theta_min 2.80
_exptl_absorpt_coefficient_mu 1.938
_exptl_absorpt_correction_T_max 0.8449
_exptl_absorpt_correction_T_min 0.7731
_exptl_absorpt_correction_type multi-scan
_exptl_absorpt_process_details '(SADABS; Sheldrick, 1996)'
_exptl_crystal_colour Colorless
_exptl_crystal_density_diffrn 2.001
_exptl_crystal_density_method 'not measured'
_exptl_crystal_description 'Plate like'
_exptl_crystal_F_000 800
_exptl_crystal_size_max 0.14
_exptl_crystal_size_mid 0.11
_exptl_crystal_size_min 0.09
_refine_diff_density_max 0.681
_refine_diff_density_min -0.494
_refine_diff_density_rms 0.126
_refine_ls_extinction_method none
_refine_ls_goodness_of_fit_ref 1.292
_refine_ls_hydrogen_treatment mixed
_refine_ls_matrix_type full
_refine_ls_number_parameters 109
_refine_ls_number_reflns 1582
_refine_ls_number_restraints 1
_refine_ls_restrained_S_all 1.292
_refine_ls_R_factor_all 0.0893
_refine_ls_R_factor_gt 0.0665
_refine_ls_shift/su_max 0.001
_refine_ls_shift/su_mean 0.000
_refine_ls_structure_factor_coef Fsqd
_refine_ls_weighting_details 'calc w=1/[\s^2^(Fo^2^)+(0.0224P)^2^+6.7647P] where P=(Fo^2^+2Fc^2^)/3'
_refine_ls_weighting_scheme calc
_refine_ls_wR_factor_gt 0.1183
_refine_ls_wR_factor_ref 0.1243
_reflns_number_gt 1227
_reflns_number_total 1582
_reflns_threshold_expression >2sigma(I)
_cod_data_source_file b708060c.txt
_cod_data_source_block compound(III)
_cod_depositor_comments
;
The following automatic conversions were performed:
'_symmetry_cell_setting' value 'Orthorhombic' changed to 'orthorhombic'
according to '/home/saulius/struct/CIF-dictionaries/cif_core.dic'
dictionary named 'cif_core.dic' version 2.4.1 from 2010-06-29.

Automatic conversion script
Id: cif_fix_enum 1527 2010-12-29 10:47:43Z saulius 
;
_cod_original_sg_symbol_H-M Pnca
_cod_database_code 7102248

loop_
_symmetry_equiv_pos_as_xyz
'x, y, z'
'-x+1/2, -y, z'
'x+1/2, -y+1/2, -z+1/2'
'-x, y+1/2, -z+1/2'
'-x, -y, -z'
'x-1/2, y, -z'
'-x-1/2, y-1/2, z-1/2'
'x, -y-1/2, z-1/2'

loop_
_atom_site_label
_atom_site_type_symbol
_atom_site_fract_x
_atom_site_fract_y
_atom_site_fract_z
_atom_site_U_iso_or_equiv
_atom_site_adp_type
_atom_site_occupancy
_atom_site_symmetry_multiplicity
_atom_site_calc_flag
_atom_site_refinement_flags
Mn1 Mn 0.50255(3) 0.15595(9) 0.18421(11) 0.0138(2) Uani 1 1 d .
O1 O 0.52474(11) -0.1172(4) 0.1445(5) 0.0128(7) Uani 1 1 d D
O2 O 0.43379(12) 0.0563(5) 0.2840(6) 0.0222(9) Uani 1 1 d .
O3 O 0.45186(11) -0.1607(5) 0.5190(5) 0.0156(7) Uani 1 1 d .
O4 O 0.2500 0.0000 0.8405(9) 0.0281(13) Uani 1 2 d S
C1 C 0.37872(17) -0.0182(6) 0.5511(8) 0.0156(11) Uani 1 1 d .
C2 C 0.34364(18) 0.0734(7) 0.4452(9) 0.0210(11) Uani 1 1 d .
H2 H 0.3496 0.1312 0.3134 0.025 Uiso 1 1 calc R
C3 C 0.29988(18) 0.0797(8) 0.5335(10) 0.0249(12) Uani 1 1 d .
H3 H 0.2764 0.1391 0.4605 0.030 Uiso 1 1 calc R
C4 C 0.29163(17) -0.0046(7) 0.7339(9) 0.0169(11) Uani 1 1 d .
C5 C 0.32661(18) -0.0869(7) 0.8448(9) 0.0223(11) Uani 1 1 d .
H5 H 0.3211 -0.1384 0.9809 0.027 Uiso 1 1 calc R
C6 C 0.36971(17) -0.0933(7) 0.7548(9) 0.0189(11) Uani 1 1 d .
H6 H 0.3933 -0.1489 0.8315 0.023 Uiso 1 1 calc R
C7 C 0.42441(17) -0.0391(6) 0.4460(8) 0.0138(10) Uani 1 1 d .
H10 H 0.5568(5) -0.138(7) 0.144(9) 0.021(15) Uiso 1 1 d D

loop_
_atom_site_aniso_label
_atom_site_aniso_U_11
_atom_site_aniso_U_22
_atom_site_aniso_U_33
_atom_site_aniso_U_23
_atom_site_aniso_U_13
_atom_site_aniso_U_12
Mn1 0.0185(4) 0.0122(3) 0.0108(3) -0.0009(3) -0.0001(3) -0.0001(3)
O1 0.0176(17) 0.0082(16) 0.0126(17) -0.0006(13) 0.0000(13) -0.0005(13)
O2 0.024(2) 0.020(2) 0.022(2) 0.0102(16) 0.0036(16) -0.0008(15)
O3 0.0178(17) 0.0148(17) 0.0142(17) -0.0024(15) -0.0013(14) 0.0055(15)
O4 0.013(3) 0.051(4) 0.021(3) 0.000 0.000 0.003(2)
C1 0.014(2) 0.013(2) 0.020(3) 0.002(2) -0.001(2) -0.004(2)
C2 0.023(3) 0.019(3) 0.022(3) 0.006(2) -0.001(2) 0.000(2)
C3 0.018(3) 0.026(3) 0.031(3) 0.008(3) -0.004(2) 0.008(2)
C4 0.012(3) 0.017(3) 0.022(3) -0.004(2) 0.000(2) -0.001(2)
C5 0.024(3) 0.024(3) 0.019(3) 0.004(2) 0.000(2) 0.001(2)
C6 0.014(2) 0.021(3) 0.022(3) 0.003(2) -0.002(2) 0.004(2)
C7 0.015(2) 0.006(2) 0.020(3) -0.0045(19) -0.003(2) -0.0016(19)

loop_
_atom_type_symbol
_atom_type_description
_atom_type_scat_dispersion_real
_atom_type_scat_dispersion_imag
_atom_type_scat_source
C C 0.0033 0.0016 'International Tables Vol C Tables 4.2.6.8 and 6.1.1.4'
H H 0.0000 0.0000 'International Tables Vol C Tables 4.2.6.8 and 6.1.1.4'
N N 0.0061 0.0033 'International Tables Vol C Tables 4.2.6.8 and 6.1.1.4'
O O 0.0106 0.0060 'International Tables Vol C Tables 4.2.6.8 and 6.1.1.4'
Mn Mn 0.3368 0.7283 'International Tables Vol C Tables 4.2.6.8 and 6.1.1.4'

loop_
_geom_angle_atom_site_label_1
_geom_angle_atom_site_label_2
_geom_angle_atom_site_label_3
_geom_angle
_geom_angle_site_symmetry_1
_geom_angle_site_symmetry_3
O1 Mn1 O1 156.15(7) 4_655 .
O1 Mn1 O1 114.80(13) 4_655 5_655
O1 Mn1 O1 83.11(13) . 5_655
O1 Mn1 O2 78.22(13) 4_655 .
O1 Mn1 O2 89.13(13) . .
O1 Mn1 O2 83.08(13) 5_655 .
O1 Mn1 O3 79.21(12) 4_655 5_656
O1 Mn1 O3 85.89(12) . 5_656
O1 Mn1 O3 163.96(12) 5_655 5_656
O2 Mn1 O3 108.45(13) . 5_656
O1 Mn1 O3 90.47(13) 4_655 4_655
O1 Mn1 O3 109.43(13) . 4_655
O1 Mn1 O3 77.87(12) 5_655 4_655
O2 Mn1 O3 151.29(13) . 4_655
O3 Mn1 O3 94.94(12) 5_656 4_655
Mn1 O1 Mn1 125.56(16) 4_645 .
Mn1 O1 Mn1 102.11(13) 4_645 5_655
Mn1 O1 Mn1 96.89(13) . 5_655
Mn1 O1 H10 104(3) 4_645 .
Mn1 O1 H10 117(3) . .
Mn1 O1 H10 110(3) 5_655 .
C7 O2 Mn1 127.2(3) . .
C7 O3 Mn1 129.4(3) . 5_656
C7 O3 Mn1 126.6(3) . 4_645
Mn1 O3 Mn1 96.03(12) 5_656 4_645
C4 O4 C4 123.5(6) 2 .
C2 C1 C6 118.5(5) . .
C2 C1 C7 120.6(4) . .
C6 C1 C7 120.9(5) . .
C3 C2 C1 120.8(5) . .
C3 C2 H2 119.6 . .
C1 C2 H2 119.6 . .
C2 C3 C4 119.0(5) . .
C2 C3 H3 120.5 . .
C4 C3 H3 120.5 . .
C5 C4 O4 115.6(5) . .
C5 C4 C3 120.5(5) . .
O4 C4 C3 123.7(5) . .
C4 C5 C6 119.9(5) . .
C4 C5 H5 120.0 . .
C6 C5 H5 120.0 . .
C5 C6 C1 121.2(5) . .
C5 C6 H6 119.4 . .
C1 C6 H6 119.4 . .
O2 C7 O3 122.6(5) . .
O2 C7 C1 118.6(4) . .
O3 C7 C1 118.7(4) . .

loop_
_geom_bond_atom_site_label_1
_geom_bond_atom_site_label_2
_geom_bond_distance
_geom_bond_site_symmetry_2
Mn1 O1 2.143(3) 4_655
Mn1 O1 2.151(3) .
Mn1 O1 2.180(3) 5_655
Mn1 O2 2.222(4) .
Mn1 O3 2.248(3) 5_656
Mn1 O3 2.275(3) 4_655
O1 Mn1 2.143(3) 4_645
O1 Mn1 2.180(3) 5_655
O1 H10 0.947(10) .
O2 C7 1.250(6) .
O3 C7 1.289(6) .
O3 Mn1 2.248(3) 5_656
O3 Mn1 2.275(3) 4_645
O4 C4 1.377(6) 2
O4 C4 1.377(6) .
C1 C2 1.389(7) .
C1 C6 1.390(7) .
C1 C7 1.486(7) .
C2 C3 1.385(7) .
C2 H2 0.9300 .
C3 C4 1.398(8) .
C3 H3 0.9300 .
C4 C5 1.369(7) .
C5 C6 1.372(7) .
C5 H5 0.9300 .
C6 H6 0.9300 .
